data_4508955
loop_
_publ_author_name
'Shi, Fa-Nian'
'Cunha-Silva, Lu\'is'
'Trindade, Tito'
'Paz, Filipe A. Almeida'
'Rocha, Jo\~ao'

_publ_section_title
;
 Three-Dimensional Lanthanide&#x2212;Organic Frameworks Based on Di-,
 Tetra-, and Hexameric Clusters
;
_journal_issue 5
_journal_name_full 'Crystal Growth &amp; Design'
_journal_page_first 2098
_journal_paper_doi 10.1021/cg8004932
_journal_volume 9
_journal_year 2009
_chemical_formula_moiety 'C21 H12 N3 O16 Pr3.25'
_chemical_formula_sum 'C21 H12 N3 O16 Pr3.25'
_chemical_formula_weight 1020.29
_chemical_name_systematic
; 
 ? 
;
_space_group_IT_number 148
_symmetry_cell_setting hexagonal
_symmetry_space_group_name_Hall '-R 3'
_symmetry_space_group_name_H-M 'R -3 :H'
_atom_sites_solution_hydrogens mixed
_atom_sites_solution_primary direct
_atom_sites_solution_secondary difmap
_audit_creation_date '22 April 2008'
_audit_creation_method 'SHELXL-97, manual editing plus enCIFer'
_cell_angle_alpha 90.00
_cell_angle_beta 90.00
_cell_angle_gamma 120.00
_cell_formula_units_Z 6
_cell_length_a 22.6389(6)
_cell_length_b 22.6389(6)
_cell_length_c 9.3466(5)
_cell_measurement_reflns_used 9074
_cell_measurement_temperature 150(2)
_cell_measurement_theta_max 46.07
_cell_measurement_theta_min 2.41
_cell_volume 4148.5(3)
_computing_cell_refinement 'APEX2 '
_computing_data_collection 'APEX2 (Bruker, 2006)'
_computing_data_reduction 'SAINT+ (Bruker, 1997-2005)'
_computing_molecular_graphics 'DIAMOND (Brandenburg, 2006)'
_computing_publication_material 'SHELXTL '
_computing_structure_refinement 'SHELXTL '
_computing_structure_solution 'SHELXTL (Bruker 2001)'
_diffrn_ambient_temperature 150(2)
_diffrn_measured_fraction_theta_full 0.995
_diffrn_measured_fraction_theta_max 0.995
_diffrn_measurement_device_type 'Bruker X8 Kappa CCD APEX II'
_diffrn_measurement_method 'omega/phi scans'
_diffrn_radiation_monochromator graphite
_diffrn_radiation_source 'fine-focus sealed tube'
_diffrn_radiation_type MoK\a
_diffrn_radiation_wavelength 0.71073
_diffrn_reflns_av_R_equivalents 0.0294
_diffrn_reflns_av_sigmaI/netI 0.0146
_diffrn_reflns_limit_h_max 40
_diffrn_reflns_limit_h_min -45
_diffrn_reflns_limit_k_max 45
_diffrn_reflns_limit_k_min -45
_diffrn_reflns_limit_l_max 18
_diffrn_reflns_limit_l_min -18
_diffrn_reflns_number 77472
_diffrn_reflns_theta_full 45.28
_diffrn_reflns_theta_max 45.28
_diffrn_reflns_theta_min 3.60
_exptl_absorpt_coefficient_mu 5.713
_exptl_absorpt_correction_T_max 0.5989
_exptl_absorpt_correction_T_min 0.3945
_exptl_absorpt_correction_type multi-scan
_exptl_absorpt_process_details
;
 SADABS (Sheldrick, 1997)
;
_exptl_crystal_colour Blue
_exptl_crystal_density_diffrn 2.450
_exptl_crystal_density_method 'not measured'
_exptl_crystal_description Prism
_exptl_crystal_F_000 2873
_exptl_crystal_size_max 0.20
_exptl_crystal_size_mid 0.20
_exptl_crystal_size_min 0.10
_refine_diff_density_max 2.364
_refine_diff_density_min -1.777
_refine_diff_density_rms 0.157
_refine_ls_extinction_method none
_refine_ls_goodness_of_fit_ref 1.187
_refine_ls_hydrogen_treatment mixed
_refine_ls_matrix_type full
_refine_ls_number_parameters 135
_refine_ls_number_reflns 7687
_refine_ls_number_restraints 1
_refine_ls_restrained_S_all 1.187
_refine_ls_R_factor_all 0.0225
_refine_ls_R_factor_gt 0.0203
_refine_ls_shift/su_max 0.002
_refine_ls_shift/su_mean 0.000
_refine_ls_structure_factor_coef Fsqd
_refine_ls_weighting_details 'calc w=1/[\s^2^(Fo^2^)+(0.0126P)^2^+21.1979P] where P=(Fo^2^+2Fc^2^)/3'
_refine_ls_weighting_scheme calc
_refine_ls_wR_factor_gt 0.0500
_refine_ls_wR_factor_ref 0.0508
_reflns_number_gt 7212
_reflns_number_total 7687
_reflns_threshold_expression I>2\s(I)
_cod_data_source_file cg8004932sup1.cif
_cod_data_source_block 3
_cod_depositor_comments
;
The following automatic conversions were performed:

'_symmetry_cell_setting' value 'Hexagonal' changed to 'hexagonal'
according to /home/saulius/struct/CIF-dictionaries/cif_core.dic
dictionary named 'cif_core.dic' version 2.4.2 from 2011-04-26.

Automatic conversion script
Id: cif_fix_values 1891 2012-01-12 08:04:46Z andrius 
;
_cod_original_sg_symbol_H-M 'R -3'
_cod_database_code 4508955

loop_
_symmetry_equiv_pos_as_xyz
'x, y, z'
'-y, x-y, z'
'-x+y, -x, z'
'x+2/3, y+1/3, z+1/3'
'-y+2/3, x-y+1/3, z+1/3'
'-x+y+2/3, -x+1/3, z+1/3'
'x+1/3, y+2/3, z+2/3'
'-y+1/3, x-y+2/3, z+2/3'
'-x+y+1/3, -x+2/3, z+2/3'
'-x, -y, -z'
'y, -x+y, -z'
'x-y, x, -z'
'-x+2/3, -y+1/3, -z+1/3'
'y+2/3, -x+y+1/3, -z+1/3'
'x-y+2/3, x+1/3, -z+1/3'
'-x+1/3, -y+2/3, -z+2/3'
'y+1/3, -x+y+2/3, -z+2/3'
'x-y+1/3, x+2/3, -z+2/3'

loop_
_atom_site_label
_atom_site_type_symbol
_atom_site_fract_x
_atom_site_fract_y
_atom_site_fract_z
_atom_site_U_iso_or_equiv
_atom_site_adp_type
_atom_site_occupancy
_atom_site_symmetry_multiplicity
_atom_site_calc_flag
_atom_site_refinement_flags
Pr1 Pr 0.081463(3) 0.123661(3) 0.325500(7) 0.00758(1) Uani 1 1 d .
Pr2 Pr 0.0000 0.0000 0.0000 0.00635(4) Uani 0.50 6 d SP
O1 O 0.0000 0.0000 0.24450(14) 0.00575(17) Uani 1 3 d S
O2 O -0.03546(5) 0.07018(5) 0.41425(10) 0.01123(14) Uani 1 1 d D
H2 H -0.0498(13) 0.0910(13) 0.348(2) 0.017 Uiso 1 1 d D
O3 O 0.11397(5) 0.10167(5) 0.08445(10) 0.01152(14) Uani 1 1 d .
O4 O 0.14507(6) 0.12834(5) -0.14454(10) 0.01363(15) Uani 1 1 d .
O5 O 0.24577(6) 0.43802(5) 0.25149(11) 0.01464(16) Uani 1 1 d .
O6 O 0.31670(7) 0.46810(5) 0.06535(14) 0.0210(2) Uani 1 1 d .
N1 N 0.16732(5) 0.23290(5) 0.15227(10) 0.00873(13) Uani 1 1 d .
C1 C 0.14296(6) 0.14358(6) -0.01732(12) 0.00912(15) Uani 1 1 d .
C2 C 0.17787(7) 0.21819(6) 0.01919(12) 0.01081(16) Uani 1 1 d .
C3 C 0.21812(11) 0.26737(7) -0.08075(16) 0.0243(4) Uani 1 1 d .
H3 H 0.2242 0.2547 -0.1741 0.029 Uiso 1 1 calc R
C4 C 0.24920(11) 0.33548(7) -0.04065(17) 0.0260(4) Uani 1 1 d .
H4 H 0.2774 0.3705 -0.1061 0.031 Uiso 1 1 calc R
C5 C 0.23842(7) 0.35167(6) 0.09686(14) 0.01366(19) Uani 1 1 d .
C6 C 0.19763(6) 0.29862(6) 0.18967(12) 0.01048(16) Uani 1 1 d .
H6 H 0.1910 0.3097 0.2842 0.013 Uiso 1 1 calc R
C7 C 0.26930(7) 0.42519(6) 0.14228(14) 0.01255(18) Uani 1 1 d .

loop_
_atom_site_aniso_label
_atom_site_aniso_U_11
_atom_site_aniso_U_22
_atom_site_aniso_U_33
_atom_site_aniso_U_23
_atom_site_aniso_U_13
_atom_site_aniso_U_12
Pr1 0.00513(2) 0.00614(2) 0.01102(2) 0.00286(1) 0.00010(1) 0.00248(2)
Pr2 0.00662(5) 0.00662(5) 0.00581(8) 0.000 0.000 0.00331(3)
O1 0.0056(3) 0.0056(3) 0.0060(4) 0.000 0.000 0.00280(13)
O2 0.0074(3) 0.0112(3) 0.0089(3) -0.0044(2) 0.0025(2) 0.0000(3)
O3 0.0172(4) 0.0070(3) 0.0084(3) 0.0000(2) 0.0016(3) 0.0045(3)
O4 0.0221(4) 0.0105(3) 0.0074(3) -0.0024(2) 0.0011(3) 0.0075(3)
O5 0.0192(4) 0.0084(3) 0.0130(3) -0.0012(3) 0.0064(3) 0.0045(3)
O6 0.0258(5) 0.0067(3) 0.0242(5) 0.0027(3) 0.0156(4) 0.0035(3)
N1 0.0113(3) 0.0059(3) 0.0074(3) -0.0007(2) 0.0009(2) 0.0031(3)
C1 0.0114(4) 0.0064(3) 0.0084(3) -0.0015(3) 0.0008(3) 0.0035(3)
C2 0.0147(4) 0.0062(3) 0.0085(3) -0.0007(3) 0.0030(3) 0.0030(3)
C3 0.0387(9) 0.0083(4) 0.0137(5) -0.0006(4) 0.0144(5) 0.0025(5)
C4 0.0414(10) 0.0080(4) 0.0153(5) 0.0000(4) 0.0160(6) 0.0024(5)
C5 0.0186(5) 0.0062(4) 0.0118(4) -0.0002(3) 0.0062(4) 0.0029(3)
C6 0.0135(4) 0.0063(3) 0.0091(3) -0.0007(3) 0.0027(3) 0.0030(3)
C7 0.0162(5) 0.0057(3) 0.0126(4) 0.0003(3) 0.0050(3) 0.0031(3)

loop_
_atom_type_symbol
_atom_type_description
_atom_type_scat_dispersion_real
_atom_type_scat_dispersion_imag
_atom_type_scat_source
C C 0.0033 0.0016 'International Tables Vol C Tables 4.2.6.8 and 6.1.1.4'
H H 0.0000 0.0000 'International Tables Vol C Tables 4.2.6.8 and 6.1.1.4'
N N 0.0061 0.0033 'International Tables Vol C Tables 4.2.6.8 and 6.1.1.4'
O O 0.0106 0.0060 'International Tables Vol C Tables 4.2.6.8 and 6.1.1.4'
Pr Pr -0.2180 2.8214 'International Tables Vol C Tables 4.2.6.8 and 6.1.1.4'

loop_
_geom_angle_atom_site_label_1
_geom_angle_atom_site_label_2
_geom_angle_atom_site_label_3
_geom_angle
_geom_angle_site_symmetry_1
_geom_angle_site_symmetry_3
O6 Pr1 O4 134.25(4) 5 12
O6 Pr1 O2 143.44(4) 5 .
O4 Pr1 O2 73.98(4) 12 .
O6 Pr1 O5 81.86(5) 5 16
O4 Pr1 O5 78.07(4) 12 16
O2 Pr1 O5 83.48(3) . 16
O6 Pr1 O2 78.66(4) 5 11_556
O4 Pr1 O2 134.10(3) 12 11_556
O2 Pr1 O2 65.45(3) . 11_556
O5 Pr1 O2 76.94(3) 16 11_556
O6 Pr1 O2 73.56(4) 5 3
O4 Pr1 O2 142.50(3) 12 3
O2 Pr1 O2 96.25(5) . 3
O5 Pr1 O2 137.83(3) 16 3
O2 Pr1 O2 65.11(3) 11_556 3
O6 Pr1 O3 90.69(4) 5 .
O4 Pr1 O3 71.35(3) 12 .
O2 Pr1 O3 124.24(3) . .
O5 Pr1 O3 128.38(3) 16 .
O2 Pr1 O3 151.21(3) 11_556 .
O2 Pr1 O3 86.28(3) 3 .
O6 Pr1 O1 132.50(4) 5 .
O4 Pr1 O1 80.65(3) 12 .
O2 Pr1 O1 63.36(3) . .
O5 Pr1 O1 144.47(3) 16 .
O2 Pr1 O1 98.73(4) 11_556 .
O2 Pr1 O1 63.06(3) 3 .
O3 Pr1 O1 68.94(3) . .
O6 Pr1 N1 65.60(3) 5 .
O4 Pr1 N1 68.98(4) 12 .
O2 Pr1 N1 137.96(3) . .
O5 Pr1 N1 70.23(3) 16 .
O2 Pr1 N1 133.88(3) 11_556 .
O2 Pr1 N1 125.32(3) 3 .
O3 Pr1 N1 60.42(3) . .
O1 Pr1 N1 126.73(3) . .
O6 Pr1 Pr2 127.70(4) 5 .
O4 Pr1 Pr2 59.23(3) 12 .
O2 Pr1 Pr2 84.44(2) . .
O5 Pr1 Pr2 137.30(3) 16 .
O2 Pr1 Pr2 132.64(3) 11_556 .
O2 Pr1 Pr2 84.16(2) 3 .
O3 Pr1 Pr2 40.24(2) . .
O1 Pr1 Pr2 33.91(3) . .
N1 Pr1 Pr2 93.06(2) . .
O6 Pr1 Pr1 109.92(3) 5 12_556
O4 Pr1 Pr1 100.97(2) 12 12_556
O2 Pr1 Pr1 33.57(2) . 12_556
O5 Pr1 Pr1 69.81(2) 16 12_556
O2 Pr1 Pr1 33.87(2) 11_556 12_556
O2 Pr1 Pr1 86.88(3) 3 12_556
O3 Pr1 Pr1 155.39(2) . 12_556
O1 Pr1 Pr1 86.91(2) . 12_556
N1 Pr1 Pr1 140.00(2) . 12_556
Pr2 Pr1 Pr1 115.477(3) . 12_556
O6 Pr1 Pr1 64.96(3) 5 11_556
O4 Pr1 Pr1 160.33(3) 12 11_556
O2 Pr1 Pr1 86.85(3) . 11_556
O5 Pr1 Pr1 104.55(3) 16 11_556
O2 Pr1 Pr1 33.29(2) 11_556 11_556
O2 Pr1 Pr1 33.79(2) 3 11_556
O3 Pr1 Pr1 118.13(2) . 11_556
O1 Pr1 Pr1 86.91(2) . 11_556
N1 Pr1 Pr1 130.52(2) . 11_556
Pr2 Pr1 Pr1 115.477(3) . 11_556
Pr1 Pr1 Pr1 62.947(3) 12_556 11_556
O1 Pr2 O1 180.0 10 .
O1 Pr2 O3 72.16(2) 10 10
O1 Pr2 O3 107.84(2) . 10
O1 Pr2 O3 107.84(2) 10 .
O1 Pr2 O3 72.16(2) . .
O3 Pr2 O3 180.00(9) 10 .
O1 Pr2 O3 107.84(2) 10 2
O1 Pr2 O3 72.16(2) . 2
O3 Pr2 O3 68.946(19) 10 2
O3 Pr2 O3 111.054(19) . 2
O1 Pr2 O3 72.16(2) 10 12
O1 Pr2 O3 107.84(2) . 12
O3 Pr2 O3 111.054(19) 10 12
O3 Pr2 O3 68.946(19) . 12
O3 Pr2 O3 68.946(19) 2 12
O1 Pr2 O3 72.16(2) 10 11
O1 Pr2 O3 107.84(2) . 11
O3 Pr2 O3 111.054(19) 10 11
O3 Pr2 O3 68.946(19) . 11
O3 Pr2 O3 180.00(4) 2 11
O3 Pr2 O3 111.054(19) 12 11
O1 Pr2 O3 107.84(2) 10 3
O1 Pr2 O3 72.16(2) . 3
O3 Pr2 O3 68.946(19) 10 3
O3 Pr2 O3 111.054(19) . 3
O3 Pr2 O3 111.054(19) 2 3
O3 Pr2 O3 180.00(4) 12 3
O3 Pr2 O3 68.946(19) 11 3
O1 Pr2 Pr1 39.014(2) 10 10
O1 Pr2 Pr1 140.986(2) . 10
O3 Pr2 Pr1 38.74(2) 10 10
O3 Pr2 Pr1 141.26(2) . 10
O3 Pr2 Pr1 100.86(2) 2 10
O3 Pr2 Pr1 104.74(2) 12 10
O3 Pr2 Pr1 79.14(2) 11 10
O3 Pr2 Pr1 75.26(2) 3 10
O1 Pr2 Pr1 140.986(2) 10 .
O1 Pr2 Pr1 39.014(2) . .
O3 Pr2 Pr1 141.26(2) 10 .
O3 Pr2 Pr1 38.74(2) . .
O3 Pr2 Pr1 79.14(2) 2 .
O3 Pr2 Pr1 75.26(2) 12 .
O3 Pr2 Pr1 100.86(2) 11 .
O3 Pr2 Pr1 104.74(2) 3 .
Pr1 Pr2 Pr1 180.000(2) 10 .
O1 Pr2 Pr1 39.014(2) 10 12
O1 Pr2 Pr1 140.986(2) . 12
O3 Pr2 Pr1 79.14(2) 10 12
O3 Pr2 Pr1 100.86(2) . 12
O3 Pr2 Pr1 75.26(2) 2 12
O3 Pr2 Pr1 38.74(2) 12 12
O3 Pr2 Pr1 104.74(2) 11 12
O3 Pr2 Pr1 141.26(2) 3 12
Pr1 Pr2 Pr1 66.074(3) 10 12
Pr1 Pr2 Pr1 113.926(3) . 12
O1 Pr2 Pr1 39.014(2) 10 11
O1 Pr2 Pr1 140.986(2) . 11
O3 Pr2 Pr1 104.74(2) 10 11
O3 Pr2 Pr1 75.26(2) . 11
O3 Pr2 Pr1 141.26(2) 2 11
O3 Pr2 Pr1 79.14(2) 12 11
O3 Pr2 Pr1 38.74(2) 11 11
O3 Pr2 Pr1 100.86(2) 3 11
Pr1 Pr2 Pr1 66.074(3) 10 11
Pr1 Pr2 Pr1 113.926(3) . 11
Pr1 Pr2 Pr1 66.074(3) 12 11
Pr2 O1 Pr1 107.07(3) . .
Pr2 O1 Pr1 107.07(3) . 2
Pr1 O1 Pr1 111.76(3) . 2
Pr2 O1 Pr1 107.07(3) . 3
Pr1 O1 Pr1 111.76(3) . 3
Pr1 O1 Pr1 111.76(3) 2 3
Pr1 O2 Pr1 113.14(4) . 12_556
Pr1 O2 Pr1 121.06(4) . 2
Pr1 O2 Pr1 112.34(4) 12_556 2
Pr1 O2 H2 95.1(17) . .
Pr1 O2 H2 123.5(17) 12_556 .
Pr1 O2 H2 89.4(17) 2 .
C1 O3 Pr1 128.37(8) . .
C1 O3 Pr2 110.52(8) . .
Pr1 O3 Pr2 101.02(4) . .
C1 O4 Pr1 149.68(9) . 11
C7 O5 Pr1 132.70(8) . 16
C7 O6 Pr1 143.96(10) . 9_554
C6 N1 C2 117.61(10) . .
C6 N1 Pr1 125.47(7) . .
C2 N1 Pr1 116.90(7) . .
O4 C1 O3 125.81(11) . .
O4 C1 C2 117.16(10) . .
O3 C1 C2 117.03(10) . .
N1 C2 C3 123.53(11) . .
N1 C2 C1 115.54(10) . .
C3 C2 C1 120.92(11) . .
C2 C3 C4 118.28(12) . .
C2 C3 H3 120.9 . .
C4 C3 H3 120.9 . .
C3 C4 C5 118.93(13) . .
C3 C4 H4 120.5 . .
C5 C4 H4 120.5 . .
C4 C5 C6 118.46(11) . .
C4 C5 C7 120.34(11) . .
C6 C5 C7 121.19(11) . .
N1 C6 C5 123.18(11) . .
N1 C6 H6 118.4 . .
C5 C6 H6 118.4 . .
O5 C7 O6 125.97(12) . .
O5 C7 C5 118.01(11) . .
O6 C7 C5 116.02(11) . .

loop_
_geom_bond_atom_site_label_1
_geom_bond_atom_site_label_2
_geom_bond_distance
_geom_bond_site_symmetry_2
Pr1 O6 2.3956(11) 5
Pr1 O4 2.4400(9) 12
Pr1 O2 2.4405(9) .
Pr1 O5 2.4580(10) 16
Pr1 O2 2.4585(9) 11_556
Pr1 O2 2.4633(9) 3
Pr1 O3 2.4964(9) .
Pr1 O1 2.5785(4) .
Pr1 N1 2.7764(10) .
Pr1 Pr2 3.91553(15) .
Pr1 Pr1 4.08854(18) 12_556
Pr1 Pr1 4.08854(18) 11_556
Pr2 O1 2.2853(13) 10
Pr2 O1 2.2853(13) .
Pr2 O3 2.5768(10) 10
Pr2 O3 2.5768(10) .
Pr2 O3 2.5768(10) 2
Pr2 O3 2.5768(10) 12
Pr2 O3 2.5768(10) 11
Pr2 O3 2.5768(10) 3
Pr2 Pr1 3.91552(15) 10
Pr2 Pr1 3.91552(15) 12
Pr2 Pr1 3.91552(15) 11
O1 Pr1 2.5785(4) 2
O1 Pr1 2.5785(4) 3
O2 Pr1 2.4585(9) 12_556
O2 Pr1 2.4633(9) 2
O2 H2 0.931(10) .
O3 C1 1.2700(15) .
O4 C1 1.2457(14) .
O4 Pr1 2.4400(9) 11
O5 C7 1.2509(16) .
O5 Pr1 2.4580(10) 16
O6 C7 1.2529(16) .
O6 Pr1 2.3956(11) 9_554
N1 C6 1.3364(15) .
N1 C2 1.3397(15) .
C1 C2 1.5031(15) .
C2 C3 1.3885(18) .
C3 C4 1.389(2) .
C3 H3 0.9500 .
C4 C5 1.3911(19) .
C4 H4 0.9500 .
C5 C6 1.3923(17) .
C5 C7 1.5086(17) .
C6 H6 0.9500 .

loop_
_geom_hbond_atom_site_label_D
_geom_hbond_atom_site_label_H
_geom_hbond_atom_site_label_A
_geom_hbond_distance_DH
_geom_hbond_distance_HA
_geom_hbond_distance_DA
_geom_hbond_angle_DHA
_geom_hbond_site_symmetry_A
O2 H2 O4 0.931(10) 2.35(2) 2.9363(14) 120(2) 12

loop_
_geom_torsion_atom_site_label_1
_geom_torsion_atom_site_label_2
_geom_torsion_atom_site_label_3
_geom_torsion_atom_site_label_4
_geom_torsion
_geom_torsion_site_symmetry_1
_geom_torsion_site_symmetry_4
O6 Pr1 Pr2 O1 -67.62(4) 5 10
O4 Pr1 Pr2 O1 56.86(3) 12 10
O2 Pr1 Pr2 O1 131.50(3) . 10
O5 Pr1 Pr2 O1 57.39(4) 16 10
O2 Pr1 Pr2 O1 -179.59(3) 11_556 10
O2 Pr1 Pr2 O1 -131.61(3) 3 10
O3 Pr1 Pr2 O1 -40.46(4) . 10
O1 Pr1 Pr2 O1 180.0 . 10
N1 Pr1 Pr2 O1 -6.41(2) . 10
Pr1 Pr1 Pr2 O1 144.666(1) 12_556 10
Pr1 Pr1 Pr2 O1 -144.666(1) 11_556 10
O6 Pr1 Pr2 O1 112.38(4) 5 .
O4 Pr1 Pr2 O1 -123.14(3) 12 .
O2 Pr1 Pr2 O1 -48.50(3) . .
O5 Pr1 Pr2 O1 -122.61(4) 16 .
O2 Pr1 Pr2 O1 0.41(3) 11_556 .
O2 Pr1 Pr2 O1 48.39(3) 3 .
O3 Pr1 Pr2 O1 139.54(4) . .
N1 Pr1 Pr2 O1 173.59(2) . .
Pr1 Pr1 Pr2 O1 -35.334(1) 12_556 .
Pr1 Pr1 Pr2 O1 35.334(1) 11_556 .
O6 Pr1 Pr2 O3 152.84(5) 5 10
O4 Pr1 Pr2 O3 -82.68(5) 12 10
O2 Pr1 Pr2 O3 -8.03(4) . 10
O5 Pr1 Pr2 O3 -82.15(5) 16 10
O2 Pr1 Pr2 O3 40.88(4) 11_556 10
O2 Pr1 Pr2 O3 88.86(4) 3 10
O3 Pr1 Pr2 O3 180.0 . 10
O1 Pr1 Pr2 O3 40.46(4) . 10
N1 Pr1 Pr2 O3 -145.94(4) . 10
Pr1 Pr1 Pr2 O3 5.13(4) 12_556 10
Pr1 Pr1 Pr2 O3 75.80(4) 11_556 10
O6 Pr1 Pr2 O3 -27.16(5) 5 .
O4 Pr1 Pr2 O3 97.32(5) 12 .
O2 Pr1 Pr2 O3 171.97(4) . .
O5 Pr1 Pr2 O3 97.85(5) 16 .
O2 Pr1 Pr2 O3 -139.12(4) 11_556 .
O2 Pr1 Pr2 O3 -91.14(4) 3 .
O1 Pr1 Pr2 O3 -139.54(4) . .
N1 Pr1 Pr2 O3 34.06(4) . .
Pr1 Pr1 Pr2 O3 -174.87(4) 12_556 .
Pr1 Pr1 Pr2 O3 -104.20(4) 11_556 .
O6 Pr1 Pr2 O3 -172.61(4) 5 2
O4 Pr1 Pr2 O3 -48.13(4) 12 2
O2 Pr1 Pr2 O3 26.51(3) . 2
O5 Pr1 Pr2 O3 -47.60(4) 16 2
O2 Pr1 Pr2 O3 75.42(4) 11_556 2
O2 Pr1 Pr2 O3 123.40(3) 3 2
O3 Pr1 Pr2 O3 -145.46(3) . 2
O1 Pr1 Pr2 O3 75.01(2) . 2
N1 Pr1 Pr2 O3 -111.40(3) . 2
Pr1 Pr1 Pr2 O3 39.68(2) 12_556 2
Pr1 Pr1 Pr2 O3 110.34(2) 11_556 2
O6 Pr1 Pr2 O3 -101.75(4) 5 12
O4 Pr1 Pr2 O3 22.74(4) 12 12
O2 Pr1 Pr2 O3 97.38(3) . 12
O5 Pr1 Pr2 O3 23.26(4) 16 12
O2 Pr1 Pr2 O3 146.29(4) 11_556 12
O2 Pr1 Pr2 O3 -165.73(4) 3 12
O3 Pr1 Pr2 O3 -74.589(13) . 12
O1 Pr1 Pr2 O3 145.88(2) . 12
N1 Pr1 Pr2 O3 -40.53(3) . 12
Pr1 Pr1 Pr2 O3 110.54(2) 12_556 12
Pr1 Pr1 Pr2 O3 -178.79(2) 11_556 12
O6 Pr1 Pr2 O3 7.39(4) 5 11
O4 Pr1 Pr2 O3 131.87(4) 12 11
O2 Pr1 Pr2 O3 -153.49(3) . 11
O5 Pr1 Pr2 O3 132.40(4) 16 11
O2 Pr1 Pr2 O3 -104.58(4) 11_556 11
O2 Pr1 Pr2 O3 -56.60(3) 3 11
O3 Pr1 Pr2 O3 34.54(3) . 11
O1 Pr1 Pr2 O3 -104.99(2) . 11
N1 Pr1 Pr2 O3 68.60(3) . 11
Pr1 Pr1 Pr2 O3 -140.32(2) 12_556 11
Pr1 Pr1 Pr2 O3 -69.66(2) 11_556 11
O6 Pr1 Pr2 O3 78.25(4) 5 3
O4 Pr1 Pr2 O3 -157.26(4) 12 3
O2 Pr1 Pr2 O3 -82.62(3) . 3
O5 Pr1 Pr2 O3 -156.74(4) 16 3
O2 Pr1 Pr2 O3 -33.71(4) 11_556 3
O2 Pr1 Pr2 O3 14.27(4) 3 3
O3 Pr1 Pr2 O3 105.411(13) . 3
O1 Pr1 Pr2 O3 -34.12(2) . 3
N1 Pr1 Pr2 O3 139.47(3) . 3
Pr1 Pr1 Pr2 O3 -69.46(2) 12_556 3
Pr1 Pr1 Pr2 O3 1.21(2) 11_556 3
O6 Pr1 Pr2 Pr1 25.08(4) 5 10
O4 Pr1 Pr2 Pr1 149.56(3) 12 10
O2 Pr1 Pr2 Pr1 -135.80(3) . 10
O5 Pr1 Pr2 Pr1 150.09(4) 16 10
O2 Pr1 Pr2 Pr1 -86.88(3) 11_556 10
O2 Pr1 Pr2 Pr1 -38.91(3) 3 10
O3 Pr1 Pr2 Pr1 52.24(4) . 10
O1 Pr1 Pr2 Pr1 -87(10) . 10
N1 Pr1 Pr2 Pr1 86.30(2) . 10
Pr1 Pr1 Pr2 Pr1 -122.632(5) 12_556 10
Pr1 Pr1 Pr2 Pr1 -51.964(4) 11_556 10
O6 Pr1 Pr2 Pr1 -104.24(4) 5 12
O4 Pr1 Pr2 Pr1 20.24(3) 12 12
O2 Pr1 Pr2 Pr1 94.89(3) . 12
O5 Pr1 Pr2 Pr1 20.77(4) 16 12
O2 Pr1 Pr2 Pr1 143.80(3) 11_556 12
O2 Pr1 Pr2 Pr1 -168.22(3) 3 12
O3 Pr1 Pr2 Pr1 -77.08(4) . 12
O1 Pr1 Pr2 Pr1 143.4 . 12
N1 Pr1 Pr2 Pr1 -43.02(2) . 12
Pr1 Pr1 Pr2 Pr1 108.051(2) 12_556 12
Pr1 Pr1 Pr2 Pr1 178.720(1) 11_556 12
O6 Pr1 Pr2 Pr1 -31.01(4) 5 11
O4 Pr1 Pr2 Pr1 93.47(3) 12 11
O2 Pr1 Pr2 Pr1 168.12(3) . 11
O5 Pr1 Pr2 Pr1 94.00(4) 16 11
O2 Pr1 Pr2 Pr1 -142.97(3) 11_556 11
O2 Pr1 Pr2 Pr1 -94.99(3) 3 11
O3 Pr1 Pr2 Pr1 -3.85(4) . 11
O1 Pr1 Pr2 Pr1 -143.4 . 11
N1 Pr1 Pr2 Pr1 30.21(2) . 11
Pr1 Pr1 Pr2 Pr1 -178.720(1) 12_556 11
Pr1 Pr1 Pr2 Pr1 -108.051(2) 11_556 11
O1 Pr2 O1 Pr1 0(11) 10 .
O3 Pr2 O1 Pr1 -154.75(2) 10 .
O3 Pr2 O1 Pr1 25.25(2) . .
O3 Pr2 O1 Pr1 -94.75(2) 2 .
O3 Pr2 O1 Pr1 -34.75(2) 12 .
O3 Pr2 O1 Pr1 85.25(2) 11 .
O3 Pr2 O1 Pr1 145.25(2) 3 .
Pr1 Pr2 O1 Pr1 180.0 10 .
Pr1 Pr2 O1 Pr1 -60.0 12 .
Pr1 Pr2 O1 Pr1 60.0 11 .
O1 Pr2 O1 Pr1 0(82) 10 2
O3 Pr2 O1 Pr1 -34.75(2) 10 2
O3 Pr2 O1 Pr1 145.25(2) . 2
O3 Pr2 O1 Pr1 25.25(2) 2 2
O3 Pr2 O1 Pr1 85.25(2) 12 2
O3 Pr2 O1 Pr1 -154.75(2) 11 2
O3 Pr2 O1 Pr1 -94.75(2) 3 2
Pr1 Pr2 O1 Pr1 -60.0 10 2
Pr1 Pr2 O1 Pr1 120.0 . 2
Pr1 Pr2 O1 Pr1 60.0 12 2
Pr1 Pr2 O1 Pr1 180.0 11 2
O1 Pr2 O1 Pr1 0(59) 10 3
O3 Pr2 O1 Pr1 85.25(2) 10 3
O3 Pr2 O1 Pr1 -94.75(2) . 3
O3 Pr2 O1 Pr1 145.25(2) 2 3
O3 Pr2 O1 Pr1 -154.75(2) 12 3
O3 Pr2 O1 Pr1 -34.75(2) 11 3
O3 Pr2 O1 Pr1 25.25(2) 3 3
Pr1 Pr2 O1 Pr1 60.0 10 3
Pr1 Pr2 O1 Pr1 -120.0 . 3
Pr1 Pr2 O1 Pr1 180.0 12 3
Pr1 Pr2 O1 Pr1 -60.0 11 3
O6 Pr1 O1 Pr2 -97.11(5) 5 .
O4 Pr1 O1 Pr2 46.82(3) 12 .
O2 Pr1 O1 Pr2 123.50(3) . .
O5 Pr1 O1 Pr2 100.58(6) 16 .
O2 Pr1 O1 Pr2 -179.69(2) 11_556 .
O2 Pr1 O1 Pr2 -123.45(3) 3 .
O3 Pr1 O1 Pr2 -26.69(3) . .
N1 Pr1 O1 Pr2 -7.99(3) . .
Pr1 Pr1 O1 Pr2 148.475(2) 12_556 .
Pr1 Pr1 O1 Pr2 -148.475(2) 11_556 .
O6 Pr1 O1 Pr1 145.94(4) 5 2
O4 Pr1 O1 Pr1 -70.14(4) 12 2
O2 Pr1 O1 Pr1 6.54(4) . 2
O5 Pr1 O1 Pr1 -16.37(9) 16 2
O2 Pr1 O1 Pr1 63.35(4) 11_556 2
O2 Pr1 O1 Pr1 119.59(6) 3 2
O3 Pr1 O1 Pr1 -143.65(5) . 2
N1 Pr1 O1 Pr1 -124.95(4) . 2
Pr2 Pr1 O1 Pr1 -116.95(4) . 2
Pr1 Pr1 O1 Pr1 31.52(4) 12_556 2
Pr1 Pr1 O1 Pr1 94.57(4) 11_556 2
O6 Pr1 O1 Pr1 19.85(8) 5 3
O4 Pr1 O1 Pr1 163.77(5) 12 3
O2 Pr1 O1 Pr1 -119.55(6) . 3
O5 Pr1 O1 Pr1 -142.46(4) 16 3
O2 Pr1 O1 Pr1 -62.74(4) 11_556 3
O2 Pr1 O1 Pr1 -6.50(4) 3 3
O3 Pr1 O1 Pr1 90.26(4) . 3
N1 Pr1 O1 Pr1 108.96(5) . 3
Pr2 Pr1 O1 Pr1 116.95(4) . 3
Pr1 Pr1 O1 Pr1 -94.57(4) 12_556 3
Pr1 Pr1 O1 Pr1 -31.52(4) 11_556 3
O6 Pr1 O2 Pr1 3.98(9) 5 12_556
O4 Pr1 O2 Pr1 -142.28(5) 12 12_556
O5 Pr1 O2 Pr1 -62.86(5) 16 12_556
O2 Pr1 O2 Pr1 15.73(5) 11_556 12_556
O2 Pr1 O2 Pr1 74.69(4) 3 12_556
O3 Pr1 O2 Pr1 164.44(3) . 12_556
O1 Pr1 O2 Pr1 130.30(6) . 12_556
N1 Pr1 O2 Pr1 -113.42(5) . 12_556
Pr2 Pr1 O2 Pr1 158.17(4) . 12_556
Pr1 Pr1 O2 Pr1 42.19(4) 11_556 12_556
O6 Pr1 O2 Pr1 -133.76(6) 5 2
O4 Pr1 O2 Pr1 79.99(5) 12 2
O5 Pr1 O2 Pr1 159.41(6) 16 2
O2 Pr1 O2 Pr1 -122.00(4) 11_556 2
O2 Pr1 O2 Pr1 -63.04(6) 3 2
O3 Pr1 O2 Pr1 26.71(7) . 2
O1 Pr1 O2 Pr1 -7.43(4) . 2
N1 Pr1 O2 Pr1 108.85(5) . 2
Pr2 Pr1 O2 Pr1 20.44(4) . 2
Pr1 Pr1 O2 Pr1 -137.73(8) 12_556 2
Pr1 Pr1 O2 Pr1 -95.55(5) 11_556 2
O6 Pr1 O3 C1 -73.61(11) 5 .
O4 Pr1 O3 C1 63.48(11) 12 .
O2 Pr1 O3 C1 117.88(11) . .
O5 Pr1 O3 C1 6.54(13) 16 .
O2 Pr1 O3 C1 -140.89(10) 11_556 .
O2 Pr1 O3 C1 -147.09(11) 3 .
O1 Pr1 O3 C1 150.39(12) . .
N1 Pr1 O3 C1 -12.42(10) . .
Pr2 Pr1 O3 C1 127.56(12) . .
Pr1 Pr1 O3 C1 138.74(9) 12_556 .
Pr1 Pr1 O3 C1 -135.35(10) 11_556 .
O6 Pr1 O3 Pr2 158.83(4) 5 .
O4 Pr1 O3 Pr2 -64.09(4) 12 .
O2 Pr1 O3 Pr2 -9.68(5) . .
O5 Pr1 O3 Pr2 -121.02(4) 16 .
O2 Pr1 O3 Pr2 91.54(7) 11_556 .
O2 Pr1 O3 Pr2 85.35(4) 3 .
O1 Pr1 O3 Pr2 22.83(2) . .
N1 Pr1 O3 Pr2 -139.98(5) . .
Pr1 Pr1 O3 Pr2 11.18(8) 12_556 .
Pr1 Pr1 O3 Pr2 97.09(3) 11_556 .
O1 Pr2 O3 C1 16.15(9) 10 .
O1 Pr2 O3 C1 -163.85(9) . .
O3 Pr2 O3 C1 108(15) 10 .
O3 Pr2 O3 C1 -101.79(9) 2 .
O3 Pr2 O3 C1 -45.90(8) 12 .
O3 Pr2 O3 C1 78.21(9) 11 .
O3 Pr2 O3 C1 134.10(8) 3 .
Pr1 Pr2 O3 C1 41.57(10) 10 .
Pr1 Pr2 O3 C1 -138.43(10) . .
Pr1 Pr2 O3 C1 -23.55(8) 12 .
Pr1 Pr2 O3 C1 37.93(8) 11 .
O1 Pr2 O3 Pr1 154.58(2) 10 .
O1 Pr2 O3 Pr1 -25.42(2) . .
O3 Pr2 O3 Pr1 -114(15) 10 .
O3 Pr2 O3 Pr1 36.64(4) 2 .
O3 Pr2 O3 Pr1 92.53(2) 12 .
O3 Pr2 O3 Pr1 -143.36(4) 11 .
O3 Pr2 O3 Pr1 -87.47(2) 3 .
Pr1 Pr2 O3 Pr1 180.0 10 .
Pr1 Pr2 O3 Pr1 114.88(3) 12 .
Pr1 Pr2 O3 Pr1 176.36(3) 11 .
O6 Pr1 N1 C6 -69.57(11) 5 .
O4 Pr1 N1 C6 104.73(11) 12 .
O2 Pr1 N1 C6 74.93(11) . .
O5 Pr1 N1 C6 20.31(10) 16 .
O2 Pr1 N1 C6 -26.94(12) 11_556 .
O2 Pr1 N1 C6 -114.97(10) 3 .
O3 Pr1 N1 C6 -175.40(11) . .
O1 Pr1 N1 C6 164.48(9) . .
Pr2 Pr1 N1 C6 160.02(10) . .
Pr1 Pr1 N1 C6 22.81(12) 12_556 .
Pr1 Pr1 N1 C6 -72.22(11) 11_556 .
O6 Pr1 N1 C2 111.92(10) 5 .
O4 Pr1 N1 C2 -73.78(9) 12 .
O2 Pr1 N1 C2 -103.58(10) . .
O5 Pr1 N1 C2 -158.20(10) 16 .
O2 Pr1 N1 C2 154.55(8) 11_556 .
O2 Pr1 N1 C2 66.52(10) 3 .
O3 Pr1 N1 C2 6.09(9) . .
O1 Pr1 N1 C2 -14.03(10) . .
Pr2 Pr1 N1 C2 -18.48(9) . .
Pr1 Pr1 N1 C2 -155.70(8) 12_556 .
Pr1 Pr1 N1 C2 109.28(9) 11_556 .
Pr1 O4 C1 O3 -8.5(3) 11 .
Pr1 O4 C1 C2 171.49(14) 11 .
Pr1 O3 C1 O4 -163.45(10) . .
Pr2 O3 C1 O4 -39.63(16) . .
Pr1 O3 C1 C2 16.61(17) . .
Pr2 O3 C1 C2 140.43(9) . .
C6 N1 C2 C3 -0.2(2) . .
Pr1 N1 C2 C3 178.41(14) . .
C6 N1 C2 C1 179.70(11) . .
Pr1 N1 C2 C1 -1.67(15) . .
O4 C1 C2 N1 171.82(12) . .
O3 C1 C2 N1 -8.23(18) . .
O4 C1 C2 C3 -8.3(2) . .
O3 C1 C2 C3 171.69(16) . .
N1 C2 C3 C4 0.1(3) . .
C1 C2 C3 C4 -179.85(18) . .
C2 C3 C4 C5 -0.5(3) . .
C3 C4 C5 C6 1.0(3) . .
C3 C4 C5 C7 -177.77(19) . .
C2 N1 C6 C5 0.8(2) . .
Pr1 N1 C6 C5 -177.70(10) . .
C4 C5 C6 N1 -1.2(2) . .
C7 C5 C6 N1 177.56(13) . .
Pr1 O5 C7 O6 18.3(3) 16 .
Pr1 O5 C7 C5 -161.51(10) 16 .
Pr1 O6 C7 O5 -24.5(3) 9_554 .
Pr1 O6 C7 C5 155.32(15) 9_554 .
C4 C5 C7 O5 163.09(18) . .
C6 C5 C7 O5 -15.7(2) . .
C4 C5 C7 O6 -16.8(2) . .
C6 C5 C7 O6 164.48(15) . .
